data_4071424
loop_
_publ_author_name
'Murugavel, Ramaswamy'
'Shanmugan, Swaminathan'

_publ_section_title
;
 Asymmetric Pentameric and Tetrameric Organooxotin Clusters: Insights into
 Their Formation through Partial Dearylation
;
_journal_issue 12
_journal_name_full Organometallics
_journal_page_first 2784
_journal_paper_doi 10.1021/om800162s
_journal_volume 27
_journal_year 2008
_chemical_formula_moiety 'C106 H136 Cl1 O25 P5 Sn5'
_chemical_formula_sum 'C106 H136 Cl O25 P5 Sn5'
_chemical_formula_weight 2593.90
_chemical_name_systematic
;
 ?
;
_space_group_IT_number 19
_symmetry_cell_setting orthorhombic
_symmetry_space_group_name_Hall 'P 2ac 2ab'
_symmetry_space_group_name_H-M 'P 21 21 21'
_atom_sites_solution_hydrogens geom
_atom_sites_solution_primary direct
_atom_sites_solution_secondary difmap
_audit_creation_method SHELXL-97
_cell_angle_alpha 90.00
_cell_angle_beta 90.00
_cell_angle_gamma 90.00
_cell_formula_units_Z 4
_cell_length_a 15.6035(5)
_cell_length_b 22.6982(5)
_cell_length_c 32.5487(9)
_cell_measurement_reflns_used 6381
_cell_measurement_temperature 150(2)
_cell_measurement_theta_max 32.6317
_cell_measurement_theta_min 2.9331
_cell_volume 11527.8(6)
_computing_cell_refinement
;
CrysAlis RED, Oxford Diffraction Ltd.,
Version 1.171.32.4 (release 27-04-2006 CrysAlis171 .NET)
(compiled Apr 27 2007,17:53:11)
;
_computing_data_collection
;
CrysAlis CCD, Oxford Diffraction Ltd.,
Version 1.171.32.4 (release 27-04-2006 CrysAlis171 .NET)
(compiled Apr 27 2007,17:53:11)
;
_computing_data_reduction
;
CrysAlis RED, Oxford Diffraction Ltd.,
Version 1.171.32.4 (release 27-04-2006 CrysAlis171 .NET)
(compiled Apr 27 2007,17:53:11)
;
_computing_molecular_graphics 'Ortep-3 for Windows (Farrugia, 1997)'
_computing_publication_material 'WinGX publication routines (Farrugia, 1999)'
_computing_structure_refinement 'SHELXL-97 (Sheldrick, 1997)'
_computing_structure_solution 'SHELXS-86 (Sheldrick, 1986)'
_diffrn_ambient_temperature 150(2)
_diffrn_detector_area_resol_mean 15.9948
_diffrn_measured_fraction_theta_full 0.989
_diffrn_measured_fraction_theta_max 0.989
_diffrn_measurement_device_type 'OXFORD DIFFRACTIOM X CALIBUR-S'
_diffrn_measurement_method 'omega(w)-q scan'
_diffrn_radiation_monochromator graphite
_diffrn_radiation_source 'Enhance (Mo) X-ray Source'
_diffrn_radiation_type MoK\a
_diffrn_radiation_wavelength 0.71073
_diffrn_reflns_av_R_equivalents 0.0567
_diffrn_reflns_av_sigmaI/netI 0.1233
_diffrn_reflns_limit_h_max 15
_diffrn_reflns_limit_h_min -20
_diffrn_reflns_limit_k_max 17
_diffrn_reflns_limit_k_min -29
_diffrn_reflns_limit_l_max 42
_diffrn_reflns_limit_l_min -42
_diffrn_reflns_number 58320
_diffrn_reflns_theta_full 28.00
_diffrn_reflns_theta_max 28.00
_diffrn_reflns_theta_min 2.99
_exptl_absorpt_coefficient_mu 1.228
_exptl_absorpt_correction_T_max 1.00000
_exptl_absorpt_correction_T_min 0.81056
_exptl_absorpt_correction_type multi-scan
_exptl_absorpt_process_details
;
CrysAlis RED, Oxford Diffraction Ltd.,
Version 1.171.29.9 (release 23-03-2006 CrysAlis171 .NET)
(compiled Mar 23 2006,23:39:28)
Empirical absorption correction using spherical harmonics,
 implemented in SCALE3 ABSPACK scaling algorithm.
;
_exptl_crystal_colour COLORLESS
_exptl_crystal_density_diffrn 1.495
_exptl_crystal_density_method 'not measured'
_exptl_crystal_description BLOCK
_exptl_crystal_F_000 5256
_exptl_crystal_size_max 0.36
_exptl_crystal_size_mid 0.34
_exptl_crystal_size_min 0.30
_refine_diff_density_max 1.948
_refine_diff_density_min -2.042
_refine_diff_density_rms 0.132
_refine_ls_abs_structure_details 'Flack H D (1983), Acta Cryst. A39, 876-881'
_refine_ls_abs_structure_Flack -0.05(2)
_refine_ls_extinction_method none
_refine_ls_goodness_of_fit_ref 0.984
_refine_ls_hydrogen_treatment constr
_refine_ls_matrix_type full
_refine_ls_number_parameters 1195
_refine_ls_number_reflns 26432
_refine_ls_number_restraints 8
_refine_ls_restrained_S_all 0.984
_refine_ls_R_factor_all 0.1013
_refine_ls_R_factor_gt 0.0579
_refine_ls_shift/su_max 0.002
_refine_ls_shift/su_mean 0.000
_refine_ls_structure_factor_coef Fsqd
_refine_ls_weighting_details 'calc w=1/[\s^2^(Fo^2^)+(0.0708P)^2^+0.0000P] where P=(Fo^2^+2Fc^2^)/3'
_refine_ls_weighting_scheme calc
_refine_ls_wR_factor_gt 0.1242
_refine_ls_wR_factor_ref 0.1423
_reflns_number_gt 16534
_reflns_number_total 26432
_reflns_threshold_expression >2sigma(I)
_cod_data_source_file om800162s-file002.cif
_cod_data_source_block newrm132-3-28
_cod_database_code 4071424

loop_
_symmetry_equiv_pos_as_xyz
'x, y, z'
'-x+1/2, -y, z+1/2'
'x+1/2, -y+1/2, -z'
'-x, y+1/2, -z+1/2'

loop_
_atom_site_label
_atom_site_type_symbol
_atom_site_fract_x
_atom_site_fract_y
_atom_site_fract_z
_atom_site_U_iso_or_equiv
_atom_site_adp_type
_atom_site_occupancy
_atom_site_symmetry_multiplicity
_atom_site_calc_flag
_atom_site_refinement_flags
Sn1 Sn 0.15559(4) -0.10585(2) 0.595840(16) 0.02706(12) Uani 1 1 d .
Sn2 Sn 0.34414(4) -0.04175(2) 0.582433(16) 0.02791(13) Uani 1 1 d .
Sn3 Sn 0.15458(3) 0.057653(18) 0.590994(15) 0.02461(12) Uani 1 1 d .
Sn4 Sn 0.16977(5) -0.04254(3) 0.745593(19) 0.04549(17) Uani 1 1 d .
Sn5 Sn 0.13001(4) 0.00657(2) 0.432816(18) 0.03392(15) Uani 1 1 d .
Cl1 Cl 0.29679(19) -0.05938(14) 0.79343(8) 0.0642(8) Uani 1 1 d .
P1 P 0.28860(15) -0.09023(9) 0.67391(7) 0.0302(5) Uani 1 1 d .
P2 P 0.04258(13) -0.02145(10) 0.65799(7) 0.0297(5) Uani 1 1 d .
P3 P 0.28350(13) 0.04515(9) 0.50815(6) 0.0274(5) Uani 1 1 d .
P4 P 0.04693(14) -0.03430(9) 0.52595(7) 0.0293(5) Uani 1 1 d .
P5 P 0.34207(15) 0.08192(8) 0.63574(6) 0.0263(4) Uani 1 1 d .
O1 O 0.2150(3) -0.0233(2) 0.59602(15) 0.0240(11) Uani 1 1 d .
O2 O 0.2785(4) -0.1199(2) 0.57017(19) 0.0355(14) Uani 1 1 d .
O3 O 0.0275(4) -0.0191(3) 0.3840(2) 0.0586(19) Uani 1 1 d .
O4 O 0.2264(5) 0.0388(4) 0.38316(19) 0.065(2) Uani 1 1 d .
O5 O 0.3330(4) -0.1363(2) 0.70430(16) 0.0334(13) Uani 1 1 d .
O6 O 0.2138(4) -0.1198(2) 0.65378(16) 0.0313(13) Uani 1 1 d .
O7 O 0.3548(4) -0.0677(2) 0.64462(16) 0.0349(13) Uani 1 1 d .
O8 O 0.2591(4) -0.0395(3) 0.70090(18) 0.0424(15) Uani 1 1 d .
O9 O -0.0579(3) -0.0112(2) 0.66130(17) 0.0359(14) Uani 1 1 d .
O10 O 0.0538(4) -0.0719(2) 0.62807(18) 0.0354(14) Uani 1 1 d .
O11 O 0.0789(3) 0.0355(2) 0.64119(17) 0.0320(13) Uani 1 1 d .
O12 O 0.0748(4) -0.0355(2) 0.70030(16) 0.0350(14) Uani 1 1 d .
O13 O 0.3564(3) 0.0893(2) 0.49280(15) 0.0276(12) Uani 1 1 d .
O14 O 0.3280(3) -0.0092(2) 0.52418(16) 0.0306(12) Uani 1 1 d .
O15 O 0.2364(4) 0.0774(2) 0.54176(17) 0.0331(14) Uani 1 1 d .
O16 O 0.2301(4) 0.0317(3) 0.47044(17) 0.0373(14) Uani 1 1 d .
O17 O -0.0489(4) -0.0514(2) 0.53571(17) 0.0363(14) Uani 1 1 d .
O18 O 0.1040(4) -0.0856(2) 0.53940(17) 0.0331(14) Uani 1 1 d .
O19 O 0.0659(4) 0.0196(2) 0.55203(18) 0.0365(14) Uani 1 1 d .
O20 O 0.0514(3) -0.0239(2) 0.48030(16) 0.0327(13) Uani 1 1 d .
O21 O 0.3875(3) 0.1431(2) 0.62941(17) 0.0304(13) Uani 1 1 d .
O22 O 0.3790(3) 0.0414(2) 0.60359(16) 0.0300(12) Uani 1 1 d .
O23 O 0.2480(3) 0.0892(2) 0.63255(17) 0.0293(13) Uani 1 1 d .
O24 O 0.3669(4) 0.0626(3) 0.67992(16) 0.0381(14) Uani 1 1 d .
H24A H 0.3429 0.0304 0.6854 0.057 Uiso 1 1 calc R
O25 O 0.0844(7) -0.0516(6) 0.3131(3) 0.132(4) Uani 1 1 d .
C1 C 0.1114(4) -0.19494(18) 0.5954(2) 0.040(2) Uani 1 1 d G
C2 C 0.0853(5) -0.2204(3) 0.6321(2) 0.061(3) Uani 1 1 d G
H2 H 0.0839 -0.1976 0.6565 0.073 Uiso 1 1 calc R
C3 C 0.0612(5) -0.2794(3) 0.6331(3) 0.093(5) Uani 1 1 d G
H3 H 0.0433 -0.2968 0.6582 0.111 Uiso 1 1 calc R
C4 C 0.0632(5) -0.3128(2) 0.5974(3) 0.103(6) Uani 1 1 d G
H4 H 0.0467 -0.3531 0.5980 0.123 Uiso 1 1 calc R
C5 C 0.0893(5) -0.2873(3) 0.5606(3) 0.087(5) Uani 1 1 d G
H5 H 0.0907 -0.3102 0.5362 0.104 Uiso 1 1 calc R
C6 C 0.1134(4) -0.2284(3) 0.5596(2) 0.065(3) Uani 1 1 d G
H6 H 0.1313 -0.2110 0.5345 0.078 Uiso 1 1 calc R
C7 C 0.4695(3) -0.0733(3) 0.5698(2) 0.0328(19) Uani 1 1 d G
C8 C 0.5230(4) -0.0401(3) 0.5447(2) 0.084(4) Uani 1 1 d G
H8 H 0.5041 -0.0032 0.5344 0.101 Uiso 1 1 calc R
C9 C 0.6042(4) -0.0609(4) 0.5348(3) 0.105(6) Uani 1 1 d G
H9 H 0.6408 -0.0382 0.5176 0.126 Uiso 1 1 calc R
C10 C 0.6319(4) -0.1149(4) 0.5499(3) 0.079(4) Uani 1 1 d G
H10 H 0.6874 -0.1291 0.5431 0.095 Uiso 1 1 calc R
C11 C 0.5784(5) -0.1481(3) 0.5750(3) 0.109(6) Uani 1 1 d G
H11 H 0.5973 -0.1850 0.5853 0.131 Uiso 1 1 calc R
C12 C 0.4972(4) -0.1273(3) 0.5849(3) 0.083(4) Uani 1 1 d G
H12 H 0.4606 -0.1500 0.6021 0.100 Uiso 1 1 calc R
C13 C 0.0966(3) 0.14266(16) 0.58668(19) 0.0295(19) Uani 1 1 d G
C14 C 0.1455(3) 0.1905(2) 0.5740(2) 0.051(3) Uani 1 1 d G
H14 H 0.2043 0.1853 0.5674 0.061 Uiso 1 1 calc R
C15 C 0.1082(4) 0.24593(18) 0.5708(2) 0.054(3) Uani 1 1 d G
H15 H 0.1416 0.2786 0.5621 0.065 Uiso 1 1 calc R
C16 C 0.0221(4) 0.25353(18) 0.5803(2) 0.054(3) Uani 1 1 d G
H16 H -0.0034 0.2914 0.5782 0.064 Uiso 1 1 calc R
C17 C -0.0268(3) 0.2057(2) 0.5931(2) 0.068(3) Uani 1 1 d G
H17 H -0.0856 0.2109 0.5996 0.081 Uiso 1 1 calc R
C18 C 0.0105(3) 0.1503(2) 0.5962(2) 0.055(3) Uani 1 1 d G
H18 H -0.0229 0.1176 0.6049 0.066 Uiso 1 1 calc R
C19 C 0.1175(5) -0.1246(3) 0.7611(2) 0.060(3) Uani 1 1 d GD
C20 C 0.1676(4) -0.1747(3) 0.7661(3) 0.077(4) Uani 1 1 d GD
H20 H 0.2280 -0.1724 0.7626 0.092 Uiso 1 1 calc R
C21 C 0.1295(6) -0.2281(3) 0.7762(3) 0.095(5) Uani 1 1 d GD
H21 H 0.1637 -0.2623 0.7796 0.114 Uiso 1 1 calc R
C22 C 0.0411(6) -0.2314(3) 0.7812(3) 0.087(4) Uani 1 1 d GD
H22 H 0.0150 -0.2679 0.7881 0.105 Uiso 1 1 calc R
C23 C -0.0090(4) -0.1813(4) 0.7762(3) 0.096(5) Uani 1 1 d GD
H23 H -0.0694 -0.1836 0.7797 0.115 Uiso 1 1 calc R
C24 C 0.0291(5) -0.1279(3) 0.7661(3) 0.084(4) Uani 1 1 d GD
H24 H -0.0051 -0.0937 0.7627 0.101 Uiso 1 1 calc R
C25 C 0.1572(6) 0.0455(3) 0.7619(2) 0.068(3) Uani 1 1 d G
C26 C 0.1560(7) 0.0631(4) 0.8028(2) 0.090(4) Uani 1 1 d G
H26 H 0.1607 0.0345 0.8240 0.108 Uiso 1 1 calc R
C27 C 0.1480(7) 0.1224(5) 0.8126(3) 0.143(8) Uani 1 1 d G
H27 H 0.1473 0.1344 0.8406 0.172 Uiso 1 1 calc R
C28 C 0.1412(7) 0.1642(3) 0.7816(4) 0.149(9) Uani 1 1 d G
H28 H 0.1357 0.2047 0.7883 0.178 Uiso 1 1 calc R
C29 C 0.1423(7) 0.1466(3) 0.7407(3) 0.106(5) Uani 1 1 d G
H29 H 0.1376 0.1752 0.7194 0.128 Uiso 1 1 calc R
C30 C 0.1503(6) 0.0873(4) 0.7308(2) 0.078(4) Uani 1 1 d G
H30 H 0.1510 0.0753 0.7029 0.093 Uiso 1 1 calc R
C31 C 0.0747(4) 0.0915(2) 0.43194(17) 0.036(2) Uani 1 1 d G
C32 C 0.0562(4) 0.1206(3) 0.39542(14) 0.050(3) Uani 1 1 d G
H32 H 0.0702 0.1029 0.3698 0.060 Uiso 1 1 calc R
C33 C 0.0173(5) 0.1757(3) 0.39632(19) 0.066(3) Uani 1 1 d G
H33 H 0.0046 0.1956 0.3714 0.079 Uiso 1 1 calc R
C34 C -0.0031(4) 0.2017(2) 0.4337(2) 0.064(3) Uani 1 1 d G
H34 H -0.0297 0.2393 0.4343 0.077 Uiso 1 1 calc R
C35 C 0.0154(4) 0.1726(2) 0.47025(18) 0.051(3) Uani 1 1 d G
H35 H 0.0015 0.1903 0.4958 0.062 Uiso 1 1 calc R
C36 C 0.0543(4) 0.1175(2) 0.46935(14) 0.038(2) Uani 1 1 d G
H36 H 0.0670 0.0976 0.4943 0.046 Uiso 1 1 calc R
C37 C 0.1770(7) -0.0786(3) 0.4198(3) 0.072(4) Uani 1 1 d GD
C38 C 0.1207(6) -0.1261(4) 0.4185(3) 0.122(6) Uani 1 1 d GD
H38 H 0.0609 -0.1197 0.4218 0.146 Uiso 1 1 calc R
C39 C 0.1519(10) -0.1827(3) 0.4124(4) 0.162(11) Uani 1 1 d GD
H39 H 0.1134 -0.2152 0.4115 0.195 Uiso 1 1 calc R
C40 C 0.2394(11) -0.1920(4) 0.4076(5) 0.197(13) Uani 1 1 d GD
H40 H 0.2607 -0.2308 0.4034 0.237 Uiso 1 1 calc R
C41 C 0.2957(8) -0.1446(6) 0.4089(5) 0.265(19) Uani 1 1 d GD
H41 H 0.3555 -0.1509 0.4057 0.319 Uiso 1 1 calc R
C42 C 0.2645(7) -0.0879(5) 0.4151(4) 0.182(11) Uani 1 1 d GD
H42 H 0.3030 -0.0555 0.4160 0.218 Uiso 1 1 calc R
C43 C 0.4093(5) -0.1661(3) 0.6944(2) 0.0281(18) Uani 1 1 d .
C103 C 0.3050(13) -0.1595(7) 0.5302(11) 0.28(2) Uani 1 1 d D
H10A H 0.3676 -0.1639 0.5337 0.342 Uiso 1 1 calc R
H10B H 0.2809 -0.1986 0.5373 0.342 Uiso 1 1 calc R
C44 C 0.4034(6) -0.2232(4) 0.6790(3) 0.039(2) Uani 1 1 d .
C104 C 0.295(4) -0.158(3) 0.4830(12) 0.66(8) Uani 1 1 d D
H10C H 0.3187 -0.1945 0.4713 0.985 Uiso 1 1 calc R
H10D H 0.3268 -0.1243 0.4719 0.985 Uiso 1 1 calc R
H10E H 0.2346 -0.1547 0.4757 0.985 Uiso 1 1 calc R
C105 C -0.0603(9) -0.0119(10) 0.3903(5) 0.143(8) Uani 1 1 d D
H10F H -0.0681 0.0282 0.4016 0.172 Uiso 1 1 calc R
H10G H -0.0764 -0.0397 0.4124 0.172 Uiso 1 1 calc R
C45 C 0.4772(7) -0.2525(4) 0.6710(3) 0.049(3) Uani 1 1 d .
H45 H 0.4749 -0.2911 0.6598 0.059 Uiso 1 1 calc R
C46 C 0.5553(7) -0.2270(5) 0.6789(3) 0.059(3) Uani 1 1 d .
H46 H 0.6065 -0.2482 0.6733 0.070 Uiso 1 1 calc R
C106 C -0.1231(10) -0.0185(13) 0.3589(4) 0.209(14) Uani 1 1 d D
H10H H -0.1801 -0.0109 0.3703 0.314 Uiso 1 1 calc R
H10I H -0.1209 -0.0588 0.3480 0.314 Uiso 1 1 calc R
H10J H -0.1115 0.0095 0.3367 0.314 Uiso 1 1 calc R
C47 C 0.5599(6) -0.1691(4) 0.6953(3) 0.043(2) Uani 1 1 d .
H47 H 0.6143 -0.1518 0.7004 0.051 Uiso 1 1 calc R
C48 C 0.4874(6) -0.1379(4) 0.7038(3) 0.037(2) Uani 1 1 d .
C49 C 0.3153(7) -0.2527(4) 0.6707(3) 0.047(3) Uani 1 1 d .
H49 H 0.2704 -0.2213 0.6717 0.057 Uiso 1 1 calc R
C50 C 0.2967(11) -0.2967(7) 0.7053(5) 0.130(7) Uani 1 1 d .
H50A H 0.2981 -0.2763 0.7318 0.195 Uiso 1 1 calc R
H50B H 0.3401 -0.3279 0.7050 0.195 Uiso 1 1 calc R
H50C H 0.2399 -0.3142 0.7011 0.195 Uiso 1 1 calc R
C51 C 0.3127(9) -0.2807(6) 0.6283(4) 0.089(4) Uani 1 1 d .
H51A H 0.2566 -0.2990 0.6240 0.134 Uiso 1 1 calc R
H51B H 0.3576 -0.3107 0.6263 0.134 Uiso 1 1 calc R
H51C H 0.3222 -0.2503 0.6074 0.134 Uiso 1 1 calc R
C52 C 0.4940(6) -0.0784(3) 0.7218(3) 0.039(2) Uani 1 1 d .
H52 H 0.4345 -0.0624 0.7241 0.047 Uiso 1 1 calc R
C53 C 0.5440(7) -0.0364(5) 0.6960(3) 0.067(3) Uani 1 1 d .
H53A H 0.5460 0.0021 0.7096 0.100 Uiso 1 1 calc R
H53B H 0.5163 -0.0324 0.6691 0.100 Uiso 1 1 calc R
H53C H 0.6024 -0.0513 0.6924 0.100 Uiso 1 1 calc R
C54 C 0.5289(8) -0.0849(4) 0.7655(3) 0.058(3) Uani 1 1 d .
H54A H 0.5344 -0.0458 0.7781 0.088 Uiso 1 1 calc R
H54B H 0.5852 -0.1039 0.7645 0.088 Uiso 1 1 calc R
H54C H 0.4894 -0.1090 0.7817 0.088 Uiso 1 1 calc R
C55 C -0.1082(6) -0.0281(4) 0.6954(3) 0.045(2) Uani 1 1 d .
C56 C -0.1475(7) -0.0840(5) 0.6946(3) 0.057(3) Uani 1 1 d .
C57 C -0.1960(7) -0.1009(6) 0.7281(4) 0.067(3) Uani 1 1 d .
H57 H -0.2220 -0.1388 0.7289 0.081 Uiso 1 1 calc R
C58 C -0.2066(7) -0.0616(7) 0.7610(4) 0.084(4) Uani 1 1 d .
H58 H -0.2405 -0.0729 0.7839 0.101 Uiso 1 1 calc R
C59 C -0.1683(7) -0.0067(6) 0.7607(4) 0.076(3) Uani 1 1 d .
H59 H -0.1767 0.0195 0.7831 0.091 Uiso 1 1 calc R
C60 C -0.1174(7) 0.0105(5) 0.7275(3) 0.059(3) Uani 1 1 d .
C61 C -0.1421(7) -0.1211(5) 0.6572(3) 0.059(3) Uani 1 1 d .
H61 H -0.0871 -0.1113 0.6431 0.071 Uiso 1 1 calc R
C62 C -0.1406(14) -0.1899(6) 0.6671(5) 0.141(8) Uani 1 1 d .
H62A H -0.1379 -0.2121 0.6413 0.212 Uiso 1 1 calc R
H62B H -0.1928 -0.2007 0.6821 0.212 Uiso 1 1 calc R
H62C H -0.0903 -0.1991 0.6839 0.212 Uiso 1 1 calc R
C63 C -0.2171(9) -0.1037(8) 0.6274(5) 0.112(6) Uani 1 1 d .
H63A H -0.2146 -0.1285 0.6027 0.169 Uiso 1 1 calc R
H63B H -0.2112 -0.0622 0.6195 0.169 Uiso 1 1 calc R
H63C H -0.2721 -0.1096 0.6413 0.169 Uiso 1 1 calc R
C64 C -0.0806(7) 0.0741(5) 0.7234(4) 0.064(3) Uani 1 1 d .
H64 H -0.0215 0.0704 0.7118 0.077 Uiso 1 1 calc R
C65 C -0.1324(9) 0.1096(6) 0.6932(4) 0.087(4) Uani 1 1 d .
H65A H -0.1086 0.1494 0.6912 0.131 Uiso 1 1 calc R
H65B H -0.1920 0.1118 0.7026 0.131 Uiso 1 1 calc R
H65C H -0.1304 0.0906 0.6661 0.131 Uiso 1 1 calc R
C66 C -0.0728(10) 0.1074(6) 0.7644(4) 0.095(5) Uani 1 1 d .
H66A H -0.0376 0.0843 0.7835 0.143 Uiso 1 1 calc R
H66B H -0.1299 0.1132 0.7762 0.143 Uiso 1 1 calc R
H66C H -0.0457 0.1457 0.7597 0.143 Uiso 1 1 calc R
C67 C 0.3634(6) 0.1079(4) 0.4522(3) 0.038(2) Uani 1 1 d .
C68 C 0.3193(6) 0.1582(4) 0.4409(3) 0.040(2) Uani 1 1 d .
C69 C 0.3231(8) 0.1761(5) 0.4004(3) 0.060(3) Uani 1 1 d .
H69 H 0.2910 0.2091 0.3912 0.071 Uiso 1 1 calc R
C70 C 0.3742(11) 0.1451(7) 0.3735(4) 0.093(5) Uani 1 1 d .
H70 H 0.3766 0.1571 0.3456 0.111 Uiso 1 1 calc R
C71 C 0.4217(7) 0.0974(6) 0.3856(4) 0.062(3) Uani 1 1 d .
H71 H 0.4569 0.0775 0.3663 0.074 Uiso 1 1 calc R
C72 C 0.4188(7) 0.0778(5) 0.4261(3) 0.056(3) Uani 1 1 d .
C73 C 0.2697(6) 0.1938(4) 0.4706(3) 0.048(3) Uani 1 1 d .
H73 H 0.2316 0.1659 0.4858 0.058 Uiso 1 1 calc R
C74 C 0.2122(7) 0.2454(5) 0.4557(4) 0.072(4) Uani 1 1 d .
H74A H 0.1855 0.2645 0.4795 0.108 Uiso 1 1 calc R
H74B H 0.1675 0.2301 0.4374 0.108 Uiso 1 1 calc R
H74C H 0.2473 0.2741 0.4408 0.108 Uiso 1 1 calc R
C75 C 0.3329(7) 0.2222(4) 0.5036(3) 0.049(2) Uani 1 1 d .
H75A H 0.2998 0.2458 0.5232 0.073 Uiso 1 1 calc R
H75B H 0.3746 0.2475 0.4895 0.073 Uiso 1 1 calc R
H75C H 0.3632 0.1908 0.5183 0.073 Uiso 1 1 calc R
C76 C 0.4753(9) 0.0323(5) 0.4438(4) 0.079(4) Uani 1 1 d .
H76 H 0.4442 0.0105 0.4660 0.095 Uiso 1 1 calc R
C77 C 0.5096(12) -0.0130(7) 0.4104(5) 0.139(7) Uani 1 1 d .
H77A H 0.5471 -0.0420 0.4237 0.209 Uiso 1 1 calc R
H77B H 0.5419 0.0083 0.3893 0.209 Uiso 1 1 calc R
H77C H 0.4610 -0.0333 0.3976 0.209 Uiso 1 1 calc R
C78 C 0.5529(8) 0.0614(6) 0.4614(5) 0.095(4) Uani 1 1 d .
H78A H 0.5911 0.0314 0.4730 0.142 Uiso 1 1 calc R
H78B H 0.5356 0.0890 0.4830 0.142 Uiso 1 1 calc R
H78C H 0.5831 0.0829 0.4396 0.142 Uiso 1 1 calc R
C79 C -0.1099(5) -0.0584(4) 0.5055(3) 0.037(2) Uani 1 1 d .
C80 C -0.1272(6) -0.1154(4) 0.4899(3) 0.043(2) Uani 1 1 d .
C81 C -0.1927(6) -0.1245(5) 0.4617(3) 0.054(3) Uani 1 1 d .
H81 H -0.2043 -0.1626 0.4509 0.065 Uiso 1 1 calc R
C82 C -0.2408(6) -0.0757(5) 0.4497(3) 0.054(3) Uani 1 1 d .
H82 H -0.2857 -0.0804 0.4303 0.065 Uiso 1 1 calc R
C83 C -0.2244(6) -0.0214(5) 0.4655(3) 0.049(2) Uani 1 1 d .
H83 H -0.2582 0.0108 0.4562 0.058 Uiso 1 1 calc R
C84 C -0.1607(6) -0.0103(4) 0.4947(3) 0.040(2) Uani 1 1 d .
C85 C -0.0722(7) -0.1676(4) 0.5044(4) 0.055(3) Uani 1 1 d .
H85 H -0.0134 -0.1521 0.5098 0.066 Uiso 1 1 calc R
C86 C -0.0639(13) -0.2138(7) 0.4744(6) 0.162(10) Uani 1 1 d .
H86A H -0.0291 -0.2458 0.4857 0.243 Uiso 1 1 calc R
H86B H -0.0362 -0.1982 0.4497 0.243 Uiso 1 1 calc R
H86C H -0.1209 -0.2289 0.4672 0.243 Uiso 1 1 calc R
C87 C -0.1066(10) -0.1904(7) 0.5448(6) 0.125(7) Uani 1 1 d .
H87A H -0.1090 -0.1582 0.5647 0.188 Uiso 1 1 calc R
H87B H -0.0689 -0.2216 0.5552 0.188 Uiso 1 1 calc R
H87C H -0.1643 -0.2064 0.5406 0.188 Uiso 1 1 calc R
C88 C -0.1451(6) 0.0495(4) 0.5131(3) 0.046(2) Uani 1 1 d .
H88 H -0.0817 0.0555 0.5144 0.055 Uiso 1 1 calc R
C89 C -0.1823(7) 0.1006(4) 0.4888(5) 0.083(4) Uani 1 1 d .
H89A H -0.1693 0.1377 0.5029 0.125 Uiso 1 1 calc R
H89B H -0.2445 0.0958 0.4865 0.125 Uiso 1 1 calc R
H89C H -0.1570 0.1012 0.4612 0.125 Uiso 1 1 calc R
C90 C -0.1794(7) 0.0496(6) 0.5579(4) 0.082(4) Uani 1 1 d .
H90A H -0.1690 0.0882 0.5705 0.123 Uiso 1 1 calc R
H90B H -0.1498 0.0191 0.5738 0.123 Uiso 1 1 calc R
H90C H -0.2411 0.0415 0.5578 0.123 Uiso 1 1 calc R
C91 C 0.4429(6) 0.1730(4) 0.6555(3) 0.034(2) Uani 1 1 d .
C92 C 0.5301(6) 0.1579(4) 0.6546(3) 0.039(2) Uani 1 1 d .
C93 C 0.5848(8) 0.1918(5) 0.6792(3) 0.064(3) Uani 1 1 d .
H93 H 0.6442 0.1829 0.6791 0.077 Uiso 1 1 calc R
C94 C 0.5575(7) 0.2362(4) 0.7030(4) 0.059(3) Uani 1 1 d .
H94 H 0.5970 0.2579 0.7192 0.070 Uiso 1 1 calc R
C95 C 0.4722(9) 0.2500(4) 0.7035(3) 0.067(4) Uani 1 1 d .
H95 H 0.4532 0.2817 0.7202 0.081 Uiso 1 1 calc R
C96 C 0.4110(7) 0.2183(4) 0.6797(3) 0.041(2) Uani 1 1 d .
C97 C 0.5655(6) 0.1102(4) 0.6277(3) 0.051(3) Uani 1 1 d .
H97 H 0.5244 0.0766 0.6303 0.062 Uiso 1 1 calc R
C98 C 0.5649(7) 0.1268(5) 0.5819(3) 0.056(3) Uani 1 1 d .
H98A H 0.5888 0.0943 0.5658 0.084 Uiso 1 1 calc R
H98B H 0.5996 0.1622 0.5777 0.084 Uiso 1 1 calc R
H98C H 0.5059 0.1344 0.5731 0.084 Uiso 1 1 calc R
C99 C 0.6512(7) 0.0857(5) 0.6402(3) 0.068(3) Uani 1 1 d .
H99A H 0.6690 0.0554 0.6206 0.102 Uiso 1 1 calc R
H99B H 0.6468 0.0683 0.6677 0.102 Uiso 1 1 calc R
H99C H 0.6937 0.1175 0.6406 0.102 Uiso 1 1 calc R
C100 C 0.3174(7) 0.2343(4) 0.6775(4) 0.054(3) Uani 1 1 d .
H100 H 0.2849 0.1965 0.6751 0.065 Uiso 1 1 calc R
C101 C 0.2822(10) 0.2660(5) 0.7130(4) 0.090(5) Uani 1 1 d .
H10K H 0.2214 0.2745 0.7082 0.135 Uiso 1 1 calc R
H10L H 0.3134 0.3030 0.7168 0.135 Uiso 1 1 calc R
H10M H 0.2882 0.2416 0.7377 0.135 Uiso 1 1 calc R
C102 C 0.2944(9) 0.2703(6) 0.6412(5) 0.094(5) Uani 1 1 d .
H10N H 0.2329 0.2792 0.6418 0.142 Uiso 1 1 calc R
H10O H 0.3078 0.2484 0.6160 0.142 Uiso 1 1 calc R
H10P H 0.3271 0.3072 0.6416 0.142 Uiso 1 1 calc R
H3A H 0.0416 -0.0088 0.3594 0.080 Uiso 1 1 d .
H4A H 0.2689 0.0174 0.3741 0.080 Uiso 1 1 d .
H4B H 0.2435 0.0514 0.4067 0.080 Uiso 1 1 d .

loop_
_atom_site_aniso_label
_atom_site_aniso_U_11
_atom_site_aniso_U_22
_atom_site_aniso_U_33
_atom_site_aniso_U_23
_atom_site_aniso_U_13
_atom_site_aniso_U_12
Sn1 0.0235(3) 0.0182(2) 0.0396(3) -0.0004(2) -0.0028(3) -0.0029(2)
Sn2 0.0217(3) 0.0192(2) 0.0428(3) 0.0001(2) -0.0005(3) 0.0019(2)
Sn3 0.0198(3) 0.0161(2) 0.0379(3) -0.0012(2) 0.0016(3) 0.0000(2)
Sn4 0.0461(4) 0.0479(4) 0.0424(3) -0.0034(3) 0.0037(3) -0.0057(3)
Sn5 0.0271(3) 0.0362(3) 0.0384(3) -0.0025(3) -0.0019(2) -0.0022(2)
Cl1 0.0585(18) 0.091(2) 0.0432(14) 0.0000(14) -0.0043(12) -0.0048(16)
P1 0.0299(13) 0.0260(11) 0.0346(12) 0.0027(9) -0.0056(10) -0.0025(9)
P2 0.0192(11) 0.0294(11) 0.0403(12) 0.0037(10) 0.0038(9) -0.0039(9)
P3 0.0205(11) 0.0263(10) 0.0356(12) -0.0013(9) 0.0002(9) -0.0017(9)
P4 0.0227(12) 0.0236(10) 0.0416(12) 0.0013(9) -0.0034(9) -0.0029(9)
P5 0.0243(11) 0.0236(9) 0.0310(10) 0.0010(8) 0.0006(10) 0.0009(10)
O1 0.013(3) 0.023(2) 0.037(3) 0.004(2) -0.005(2) -0.006(2)
O2 0.032(4) 0.017(3) 0.058(4) -0.002(3) -0.003(3) -0.003(2)
O3 0.036(4) 0.079(5) 0.061(4) -0.011(4) 0.005(3) -0.012(4)
O4 0.051(5) 0.101(6) 0.041(4) -0.027(4) 0.012(3) -0.015(4)
O5 0.039(4) 0.028(3) 0.033(3) 0.005(2) -0.013(3) -0.004(3)
O6 0.025(3) 0.031(3) 0.038(3) 0.009(2) 0.000(3) 0.004(2)
O7 0.030(4) 0.033(3) 0.042(3) 0.010(2) -0.009(3) 0.002(3)
O8 0.051(4) 0.034(3) 0.042(3) -0.001(3) -0.016(3) 0.000(3)
O9 0.027(3) 0.037(3) 0.044(3) -0.002(3) 0.011(3) 0.000(3)
O10 0.019(3) 0.025(3) 0.062(4) 0.000(3) 0.000(3) -0.004(2)
O11 0.022(3) 0.024(3) 0.049(3) -0.007(3) 0.006(3) -0.002(2)
O12 0.038(4) 0.033(3) 0.034(3) -0.001(3) 0.003(3) -0.003(3)
O13 0.015(3) 0.031(3) 0.037(3) 0.004(2) 0.003(2) -0.007(2)
O14 0.026(3) 0.020(2) 0.046(3) -0.001(2) 0.012(3) -0.001(2)
O15 0.036(4) 0.022(3) 0.041(3) -0.001(2) 0.007(3) 0.007(3)
O16 0.030(3) 0.042(3) 0.040(3) -0.004(3) -0.004(3) -0.010(3)
O17 0.026(3) 0.037(3) 0.047(3) 0.001(3) -0.003(3) -0.008(3)
O18 0.028(4) 0.028(3) 0.043(3) -0.001(3) -0.010(3) 0.008(2)
O19 0.029(3) 0.022(3) 0.058(4) -0.007(3) -0.014(3) 0.002(3)
O20 0.017(3) 0.041(3) 0.040(3) 0.005(3) -0.004(2) -0.003(3)
O21 0.024(3) 0.023(3) 0.044(3) -0.001(2) -0.002(3) -0.007(2)
O22 0.019(3) 0.028(3) 0.042(3) 0.003(2) 0.003(2) -0.001(2)
O23 0.022(3) 0.027(3) 0.039(3) -0.005(2) 0.005(2) -0.005(2)
O24 0.029(4) 0.051(3) 0.035(3) 0.007(3) 0.003(3) -0.003(3)
O25 0.109(9) 0.191(12) 0.098(7) -0.010(8) 0.040(6) -0.062(9)
C1 0.021(5) 0.024(4) 0.076(7) -0.003(5) -0.013(5) 0.001(3)
C2 0.051(7) 0.038(6) 0.093(9) 0.006(6) -0.003(6) -0.022(5)
C3 0.058(9) 0.045(7) 0.174(15) 0.017(9) -0.012(9) -0.029(6)
C4 0.071(9) 0.025(6) 0.212(18) 0.022(9) -0.035(11) -0.026(6)
C5 0.035(7) 0.028(5) 0.197(16) -0.021(7) -0.051(8) -0.013(5)
C6 0.064(8) 0.035(5) 0.097(9) -0.016(6) -0.020(7) 0.009(5)
C7 0.021(5) 0.030(4) 0.048(5) -0.002(4) -0.004(4) 0.008(3)
C8 0.028(6) 0.098(10) 0.126(11) 0.040(9) 0.023(7) 0.019(6)
C9 0.027(7) 0.162(15) 0.126(12) 0.057(11) 0.030(7) 0.031(8)
C10 0.035(7) 0.126(11) 0.077(8) -0.005(8) 0.005(6) 0.021(7)
C11 0.055(8) 0.080(9) 0.193(16) 0.072(10) 0.064(10) 0.053(7)
C12 0.060(8) 0.049(6) 0.140(12) 0.040(8) 0.025(8) 0.011(6)
C13 0.021(4) 0.021(4) 0.047(5) -0.020(4) 0.001(4) 0.010(3)
C14 0.048(7) 0.027(4) 0.077(7) 0.010(4) -0.001(6) 0.007(4)
C15 0.059(8) 0.027(5) 0.078(8) 0.008(5) 0.009(6) 0.004(4)
C16 0.054(7) 0.039(5) 0.068(7) 0.007(5) -0.003(6) 0.016(5)
C17 0.057(7) 0.031(5) 0.115(10) 0.002(6) 0.030(7) 0.029(5)
C18 0.048(7) 0.033(5) 0.084(8) 0.000(5) 0.026(6) -0.008(4)
C19 0.040(7) 0.084(8) 0.056(7) -0.002(6) 0.002(5) -0.016(6)
C20 0.051(8) 0.063(7) 0.116(10) 0.024(7) 0.033(7) 0.001(6)
C21 0.104(13) 0.058(7) 0.122(12) 0.017(7) 0.015(10) -0.039(8)
C22 0.116(14) 0.069(9) 0.077(9) 0.000(7) 0.000(9) -0.030(9)
C23 0.108(13) 0.097(11) 0.083(10) 0.022(9) -0.025(9) -0.048(10)
C24 0.086(11) 0.063(8) 0.102(10) 0.032(7) -0.013(8) -0.012(7)
C25 0.070(8) 0.073(7) 0.060(7) -0.020(6) 0.008(6) 0.015(7)
C26 0.085(10) 0.103(10) 0.082(8) -0.034(8) 0.014(8) -0.004(10)
C27 0.17(2) 0.125(14) 0.134(15) -0.098(12) 0.025(15) 0.020(15)
C28 0.124(17) 0.077(11) 0.24(3) -0.067(14) 0.039(18) -0.006(12)
C29 0.087(12) 0.056(8) 0.176(16) -0.026(9) 0.020(12) -0.004(8)
C30 0.052(8) 0.064(7) 0.117(10) -0.007(7) 0.005(8) 0.000(7)
C31 0.017(5) 0.050(5) 0.042(5) 0.010(4) -0.002(4) 0.001(4)
C32 0.044(6) 0.058(6) 0.048(6) 0.016(5) 0.012(5) -0.007(5)
C33 0.070(9) 0.058(7) 0.069(8) 0.031(6) -0.010(6) 0.015(6)
C34 0.038(7) 0.045(6) 0.111(10) 0.013(7) 0.011(7) 0.005(5)
C35 0.047(7) 0.044(6) 0.063(7) 0.011(5) 0.004(5) 0.001(5)
C36 0.042(6) 0.027(4) 0.045(5) 0.007(4) 0.006(4) -0.003(4)
C37 0.099(11) 0.051(6) 0.065(7) -0.015(5) -0.014(7) 0.007(7)
C38 0.160(18) 0.061(8) 0.143(15) -0.038(9) -0.026(13) 0.001(9)
C39 0.33(3) 0.040(7) 0.116(13) -0.019(8) -0.090(19) 0.018(14)
C40 0.20(3) 0.122(17) 0.27(3) -0.10(2) -0.02(2) 0.103(18)
C41 0.29(4) 0.116(17) 0.40(5) -0.05(2) 0.14(4) 0.10(2)
C42 0.22(3) 0.132(16) 0.19(2) -0.018(15) 0.043(19) 0.118(17)
C43 0.023(5) 0.029(4) 0.033(5) 0.004(4) 0.001(4) 0.010(4)
C103 0.078(14) 0.067(11) 0.71(7) -0.18(2) 0.02(2) 0.002(10)
C44 0.043(6) 0.037(5) 0.037(5) 0.007(4) -0.003(4) 0.009(4)
C104 0.86(16) 0.57(10) 0.54(10) 0.14(8) -0.56(11) -0.24(10)
C105 0.069(11) 0.25(2) 0.105(12) -0.035(14) 0.012(9) -0.061(14)
C45 0.065(8) 0.028(5) 0.054(6) -0.001(4) -0.006(5) 0.019(5)
C46 0.025(6) 0.075(8) 0.076(8) 0.013(6) -0.007(5) 0.017(5)
C106 0.093(13) 0.48(4) 0.054(9) 0.013(17) -0.019(8) 0.04(2)
C47 0.031(6) 0.041(5) 0.056(6) 0.017(5) -0.006(4) 0.003(4)
C48 0.037(6) 0.035(5) 0.040(5) 0.011(4) -0.005(4) 0.005(4)
C49 0.065(8) 0.021(4) 0.056(6) -0.008(4) -0.007(5) 0.000(4)
C50 0.117(15) 0.130(13) 0.142(14) 0.084(12) -0.044(12) -0.066(11)
C51 0.061(9) 0.092(10) 0.114(11) -0.041(9) -0.009(8) 0.000(7)
C52 0.046(6) 0.020(4) 0.051(6) -0.008(4) -0.016(5) -0.003(4)
C53 0.053(7) 0.061(7) 0.086(8) 0.000(6) -0.010(6) -0.010(6)
C54 0.071(8) 0.041(6) 0.063(7) 0.010(5) -0.019(6) 0.012(5)
C55 0.037(6) 0.043(5) 0.053(6) 0.015(5) 0.017(4) -0.008(4)
C56 0.031(6) 0.066(6) 0.073(7) 0.013(6) 0.000(6) -0.004(6)
C57 0.048(7) 0.068(8) 0.086(9) 0.018(7) 0.008(6) -0.022(6)
C58 0.041(8) 0.118(12) 0.094(10) 0.033(9) 0.017(7) -0.021(8)
C59 0.044(7) 0.099(9) 0.085(8) -0.011(7) 0.031(6) 0.000(7)
C60 0.037(6) 0.064(7) 0.077(7) -0.008(6) 0.012(5) 0.005(5)
C61 0.039(7) 0.073(7) 0.065(7) -0.009(5) -0.001(5) -0.025(6)
C62 0.23(2) 0.058(8) 0.136(14) 0.008(9) 0.032(16) -0.032(13)
C63 0.057(10) 0.174(16) 0.107(11) -0.010(12) -0.028(8) 0.021(10)
C64 0.034(6) 0.075(8) 0.083(8) -0.031(7) 0.021(6) 0.011(6)
C65 0.072(10) 0.075(8) 0.115(11) 0.003(8) 0.011(8) 0.044(8)
C66 0.098(12) 0.083(9) 0.103(11) -0.033(8) -0.003(9) 0.039(9)
C67 0.037(6) 0.035(4) 0.041(5) -0.004(4) 0.010(4) -0.017(4)
C68 0.038(6) 0.042(5) 0.039(5) -0.003(4) -0.002(4) -0.024(4)
C69 0.060(8) 0.069(7) 0.050(6) 0.011(6) -0.021(6) -0.025(6)
C70 0.119(14) 0.093(10) 0.067(9) -0.001(8) -0.011(9) -0.062(10)
C71 0.042(7) 0.076(8) 0.067(8) -0.032(7) 0.017(6) -0.040(6)
C72 0.051(7) 0.057(6) 0.059(7) -0.024(6) 0.024(6) -0.013(5)
C73 0.028(6) 0.031(5) 0.086(8) 0.015(5) -0.007(5) -0.012(4)
C74 0.036(7) 0.057(7) 0.123(11) 0.030(7) -0.022(7) -0.006(5)
C75 0.051(7) 0.041(5) 0.055(6) 0.004(4) -0.006(5) -0.012(5)
C76 0.096(11) 0.057(7) 0.085(9) -0.016(7) 0.017(8) 0.006(7)
C77 0.133(16) 0.100(12) 0.184(18) -0.076(13) 0.001(13) 0.026(11)
C78 0.055(9) 0.075(9) 0.155(14) -0.003(9) -0.006(9) -0.006(7)
C79 0.018(5) 0.052(5) 0.040(5) 0.000(4) -0.003(4) -0.007(4)
C80 0.019(5) 0.047(5) 0.062(6) -0.001(5) -0.004(4) 0.000(4)
C81 0.031(6) 0.056(6) 0.075(7) -0.024(6) -0.004(5) -0.004(5)
C82 0.016(5) 0.092(9) 0.055(6) -0.007(6) -0.004(4) -0.018(5)
C83 0.023(5) 0.052(6) 0.070(7) 0.008(5) -0.010(4) -0.003(4)
C84 0.030(5) 0.041(5) 0.048(5) -0.002(4) -0.004(4) -0.005(5)
C85 0.049(7) 0.036(5) 0.081(8) -0.010(5) -0.016(6) 0.004(5)
C86 0.19(2) 0.093(12) 0.20(2) -0.074(12) -0.113(17) 0.101(13)
C87 0.075(12) 0.111(13) 0.191(19) 0.075(13) -0.001(11) 0.021(9)
C88 0.018(5) 0.054(5) 0.065(6) 0.004(5) -0.001(4) -0.004(4)
C89 0.027(6) 0.041(6) 0.182(14) 0.020(7) -0.032(7) 0.007(5)
C90 0.046(7) 0.086(9) 0.114(10) -0.050(8) 0.008(7) -0.010(6)
C91 0.026(5) 0.027(4) 0.047(5) -0.012(4) 0.004(4) -0.005(4)
C92 0.029(5) 0.031(5) 0.057(6) 0.001(4) -0.017(4) -0.009(4)
C93 0.063(8) 0.058(7) 0.071(8) -0.011(6) -0.023(6) 0.003(6)
C94 0.030(6) 0.045(6) 0.101(9) -0.002(6) -0.029(6) -0.011(5)
C95 0.105(11) 0.035(6) 0.061(7) -0.023(5) 0.008(7) -0.027(6)
C96 0.048(7) 0.034(5) 0.043(5) 0.005(4) 0.010(5) -0.013(4)
C97 0.034(6) 0.043(5) 0.077(7) -0.013(5) 0.010(5) 0.002(5)
C98 0.060(8) 0.064(7) 0.043(6) -0.001(5) 0.013(5) 0.002(5)
C99 0.043(7) 0.081(8) 0.080(8) 0.010(6) -0.006(6) 0.019(7)
C100 0.043(7) 0.037(5) 0.081(8) -0.017(5) 0.014(6) -0.006(5)
C101 0.098(12) 0.053(7) 0.119(12) -0.030(8) 0.031(9) 0.002(7)
C102 0.066(10) 0.096(11) 0.122(13) 0.003(10) -0.011(9) 0.011(8)

loop_
_atom_type_symbol
_atom_type_description
_atom_type_scat_dispersion_real
_atom_type_scat_dispersion_imag
_atom_type_scat_source
C C 0.0033 0.0016 'International Tables Vol C Tables 4.2.6.8 and 6.1.1.4'
H H 0.0000 0.0000 'International Tables Vol C Tables 4.2.6.8 and 6.1.1.4'
O O 0.0106 0.0060 'International Tables Vol C Tables 4.2.6.8 and 6.1.1.4'
P P 0.1023 0.0942 'International Tables Vol C Tables 4.2.6.8 and 6.1.1.4'
Sn Sn -0.6537 1.4246 'International Tables Vol C Tables 4.2.6.8 and 6.1.1.4'
Cl Cl 0.1484 0.1585 'International Tables Vol C Tables 4.2.6.8 and 6.1.1.4'

loop_
_geom_angle_atom_site_label_1
_geom_angle_atom_site_label_2
_geom_angle_atom_site_label_3
_geom_angle
O10 Sn1 O18 94.0(2)
O10 Sn1 O1 90.3(2)
O18 Sn1 O1 88.6(2)
O10 Sn1 O2 163.5(2)
O18 Sn1 O2 92.0(2)
O1 Sn1 O2 74.57(19)
O10 Sn1 O6 86.1(2)
O18 Sn1 O6 175.2(2)
O1 Sn1 O6 86.6(2)
O2 Sn1 O6 86.6(2)
O10 Sn1 C1 96.3(2)
O18 Sn1 C1 94.5(2)
O1 Sn1 C1 172.5(2)
O2 Sn1 C1 98.5(2)
O6 Sn1 C1 90.2(2)
O14 Sn2 O22 90.6(2)
O14 Sn2 O2 94.0(2)
O22 Sn2 O2 164.2(2)
O14 Sn2 O1 90.3(2)
O22 Sn2 O1 90.01(19)
O2 Sn2 O1 74.9(2)
O14 Sn2 O7 174.3(2)
O22 Sn2 O7 85.1(2)
O2 Sn2 O7 89.1(2)
O1 Sn2 O7 86.0(2)
O14 Sn2 C7 93.2(2)
O22 Sn2 C7 97.4(2)
O2 Sn2 C7 97.4(2)
O1 Sn2 C7 171.8(2)
O7 Sn2 C7 91.1(2)
O19 Sn3 O1 89.02(19)
O19 Sn3 O11 90.1(2)
O1 Sn3 O11 89.0(2)
O19 Sn3 O15 91.6(2)
O1 Sn3 O15 88.41(19)
O11 Sn3 O15 176.9(2)
O19 Sn3 O23 175.1(2)
O1 Sn3 O23 86.31(19)
O11 Sn3 O23 88.3(2)
O15 Sn3 O23 89.8(2)
O19 Sn3 C13 93.1(2)
O1 Sn3 C13 177.8(2)
O11 Sn3 C13 91.7(2)
O15 Sn3 C13 90.9(2)
O23 Sn3 C13 91.6(2)
O8 Sn4 C25 102.5(3)
O8 Sn4 C19 118.2(3)
C25 Sn4 C19 139.2(3)
O8 Sn4 O12 88.8(2)
C25 Sn4 O12 92.2(3)
C19 Sn4 O12 87.8(3)
O8 Sn4 Cl1 84.74(18)
C25 Sn4 Cl1 93.6(3)
C19 Sn4 Cl1 91.3(2)
O12 Sn4 Cl1 172.12(17)
O16 Sn5 O20 95.5(2)
O16 Sn5 C37 96.2(3)
O20 Sn5 C37 92.8(3)
O16 Sn5 C31 93.7(2)
O20 Sn5 C31 94.2(2)
C37 Sn5 C31 167.2(3)
O16 Sn5 O4 80.6(2)
O20 Sn5 O4 175.6(2)
C37 Sn5 O4 85.6(3)
C31 Sn5 O4 88.2(3)
O16 Sn5 O3 173.4(2)
O20 Sn5 O3 91.1(2)
C37 Sn5 O3 82.7(3)
C31 Sn5 O3 86.5(2)
O4 Sn5 O3 92.8(2)
O16 Sn5 H4B 59.68(16)
O20 Sn5 H4B 154.91(15)
C37 Sn5 H4B 93.8(3)
C31 Sn5 H4B 84.34(16)
O4 Sn5 H4B 21.70(16)
O3 Sn5 H4B 113.78(17)
O7 P1 O6 114.4(3)
O7 P1 O8 108.6(3)
O6 P1 O8 110.9(3)
O7 P1 O5 108.6(3)
O6 P1 O5 108.4(3)
O8 P1 O5 105.6(3)
O12 P2 O10 113.1(3)
O12 P2 O11 112.8(3)
O10 P2 O11 111.7(3)
O12 P2 O9 107.4(3)
O10 P2 O9 105.6(3)
O11 P2 O9 105.6(3)
O15 P3 O14 111.7(3)
O15 P3 O16 114.7(3)
O14 P3 O16 111.6(3)
O15 P3 O13 105.7(3)
O14 P3 O13 107.1(3)
O16 P3 O13 105.4(3)
O20 P4 O19 114.6(3)
O20 P4 O18 112.0(3)
O19 P4 O18 109.9(3)
O20 P4 O17 106.3(3)
O19 P4 O17 105.7(3)
O18 P4 O17 107.9(3)
O23 P5 O22 113.5(3)
O23 P5 O24 110.1(3)
O22 P5 O24 112.0(3)
O23 P5 O21 109.8(3)
O22 P5 O21 106.0(3)
O24 P5 O21 105.0(3)
Sn3 O1 Sn1 126.3(2)
Sn3 O1 Sn2 126.6(2)
Sn1 O1 Sn2 104.2(2)
C103 O2 Sn2 119.8(8)
C103 O2 Sn1 128.7(8)
Sn2 O2 Sn1 104.0(2)
C105 O3 Sn5 123.1(7)
C105 O3 H3A 110.8(10)
Sn5 O3 H3A 112.9(5)
Sn5 O4 H4A 123.5(7)
Sn5 O4 H4B 71.7(4)
H4A O4 H4B 104.6(8)
C43 O5 P1 122.6(5)
P1 O6 Sn1 131.1(3)
P1 O7 Sn2 130.6(3)
P1 O8 Sn4 126.9(4)
C55 O9 P2 124.1(6)
P2 O10 Sn1 134.6(3)
P2 O11 Sn3 134.7(3)
P2 O12 Sn4 154.0(4)
C67 O13 P3 122.8(5)
P3 O14 Sn2 132.2(3)
P3 O15 Sn3 138.4(3)
P3 O16 Sn5 162.3(4)
C79 O17 P4 122.7(5)
P4 O18 Sn1 130.8(3)
P4 O19 Sn3 144.1(3)
P4 O20 Sn5 143.9(3)
C91 O21 P5 129.2(5)
P5 O22 Sn2 133.1(3)
P5 O23 Sn3 133.7(3)
P5 O24 H24A 109.5
C2 C1 C6 120.0
C2 C1 Sn1 118.8(4)
C6 C1 Sn1 121.1(4)
C3 C2 C1 120.0
C3 C2 H2 120.0
C1 C2 H2 120.0
C2 C3 C4 120.0
C2 C3 H3 120.0
C4 C3 H3 120.0
C5 C4 C3 120.0
C5 C4 H4 120.0
C3 C4 H4 120.0
C6 C5 C4 120.0
C6 C5 H5 120.0
C4 C5 H5 120.0
C5 C6 C1 120.0
C5 C6 H6 120.0
C1 C6 H6 120.0
C8 C7 C12 120.0
C8 C7 Sn2 119.0(3)
C12 C7 Sn2 121.0(3)
C7 C8 C9 120.0
C7 C8 H8 120.0
C9 C8 H8 120.0
C8 C9 C10 120.0
C8 C9 H9 120.0
C10 C9 H9 120.0
C11 C10 C9 120.0
C11 C10 H10 120.0
C9 C10 H10 120.0
C10 C11 C12 120.0
C10 C11 H11 120.0
C12 C11 H11 120.0
C11 C12 C7 120.0
C11 C12 H12 120.0
C7 C12 H12 120.0
C14 C13 C18 120.0
C14 C13 Sn3 119.5(3)
C18 C13 Sn3 120.5(3)
C15 C14 C13 120.0
C15 C14 H14 120.0
C13 C14 H14 120.0
C16 C15 C14 120.0
C16 C15 H15 120.0
C14 C15 H15 120.0
C15 C16 C17 120.0
C15 C16 H16 120.0
C17 C16 H16 120.0
C18 C17 C16 120.0
C18 C17 H17 120.0
C16 C17 H17 120.0
C17 C18 C13 120.0
C17 C18 H18 120.0
C13 C18 H18 120.0
C20 C19 C24 120.0
C20 C19 Sn4 122.4(4)
C24 C19 Sn4 117.6(4)
C19 C20 C21 120.0
C19 C20 H20 120.0
C21 C20 H20 120.0
C22 C21 C20 120.0
C22 C21 H21 120.0
C20 C21 H21 120.0
C23 C22 C21 120.0
C23 C22 H22 120.0
C21 C22 H22 120.0
C24 C23 C22 120.0
C24 C23 H23 120.0
C22 C23 H23 120.0
C23 C24 C19 120.0
C23 C24 H24 120.0
C19 C24 H24 120.0
C26 C25 C30 120.0
C26 C25 Sn4 121.4(4)
C30 C25 Sn4 118.6(4)
C25 C26 C27 120.0
C25 C26 H26 120.0
C27 C26 H26 120.0
C28 C27 C26 120.0
C28 C27 H27 120.0
C26 C27 H27 120.0
C27 C28 C29 120.0
C27 C28 H28 120.0
C29 C28 H28 120.0
C30 C29 C28 120.0
C30 C29 H29 120.0
C28 C29 H29 120.0
C29 C30 C25 120.0
C29 C30 H30 120.0
C25 C30 H30 120.0
C32 C31 C36 120.0
C32 C31 Sn5 122.0(3)
C36 C31 Sn5 118.0(3)
C31 C32 C33 120.0
C31 C32 H32 120.0
C33 C32 H32 120.0
C34 C33 C32 120.0
C34 C33 H33 120.0
C32 C33 H33 120.0
C35 C34 C33 120.0
C35 C34 H34 120.0
C33 C34 H34 120.0
C34 C35 C36 120.0
C34 C35 H35 120.0
C36 C35 H35 120.0
C35 C36 C31 120.0
C35 C36 H36 120.0
C31 C36 H36 120.0
C38 C37 C42 120.0
C38 C37 Sn5 119.8(6)
C42 C37 Sn5 120.1(6)
C39 C38 C37 120.0
C39 C38 H38 120.0
C37 C38 H38 120.0
C38 C39 C40 120.0
C38 C39 H39 120.0
C40 C39 H39 120.0
C39 C40 C41 120.0
C39 C40 H40 120.0
C41 C40 H40 120.0
C42 C41 C40 120.0
C42 C41 H41 120.0
C40 C41 H41 120.0
C41 C42 C37 120.0
C41 C42 H42 120.0
C37 C42 H42 120.0
C44 C43 O5 118.3(7)
C44 C43 C48 123.9(8)
O5 C43 C48 117.6(7)
C104 C103 O2 139(3)
C104 C103 H10A 102.3
O2 C103 H10A 102.3
C104 C103 H10B 102.3
O2 C103 H10B 102.3
H10A C103 H10B 104.9
C45 C44 C43 118.0(9)
C45 C44 C49 120.5(8)
C43 C44 C49 121.5(8)
C103 C104 H10C 109.5
C103 C104 H10D 109.5
H10C C104 H10D 109.5
C103 C104 H10E 109.5
H10C C104 H10E 109.5
H10D C104 H10E 109.5
O3 C105 C106 124.0(14)
O3 C105 H10F 106.3
C106 C105 H10F 106.3
O3 C105 H10G 106.3
C106 C105 H10G 106.3
H10F C105 H10G 106.4
C44 C45 C46 120.8(9)
C44 C45 H45 119.6
C46 C45 H45 119.6
C45 C46 C47 120.3(9)
C45 C46 H46 119.8
C47 C46 H46 119.8
C105 C106 H10H 109.5
C105 C106 H10I 109.5
H10H C106 H10I 109.5
C105 C106 H10J 109.5
H10H C106 H10J 109.5
H10I C106 H10J 109.5
C48 C47 C46 121.0(9)
C48 C47 H47 119.5
C46 C47 H47 119.5
C47 C48 C43 115.9(8)
C47 C48 C52 119.9(9)
C43 C48 C52 124.2(8)
C51 C49 C50 112.9(11)
C51 C49 C44 111.3(9)
C50 C49 C44 108.7(9)
C51 C49 H49 107.9
C50 C49 H49 107.9
C44 C49 H49 107.9
C49 C50 H50A 109.5
C49 C50 H50B 109.5
H50A C50 H50B 109.5
C49 C50 H50C 109.5
H50A C50 H50C 109.5
H50B C50 H50C 109.5
C49 C51 H51A 109.5
C49 C51 H51B 109.5
H51A C51 H51B 109.5
C49 C51 H51C 109.5
H51A C51 H51C 109.5
H51B C51 H51C 109.5
C48 C52 C53 113.5(8)
C48 C52 C54 107.8(7)
C53 C52 C54 113.6(8)
C48 C52 H52 107.2
C53 C52 H52 107.2
C54 C52 H52 107.2
C52 C53 H53A 109.5
C52 C53 H53B 109.5
H53A C53 H53B 109.5
C52 C53 H53C 109.5
H53A C53 H53C 109.5
H53B C53 H53C 109.5
C52 C54 H54A 109.5
C52 C54 H54B 109.5
H54A C54 H54B 109.5
C52 C54 H54C 109.5
H54A C54 H54C 109.5
H54B C54 H54C 109.5
C60 C55 C56 123.0(9)
C60 C55 O9 118.8(8)
C56 C55 O9 118.1(9)
C57 C56 C55 118.3(10)
C57 C56 C61 121.3(10)
C55 C56 C61 120.2(9)
C56 C57 C58 119.3(11)
C56 C57 H57 120.4
C58 C57 H57 120.4
C59 C58 C57 121.1(11)
C59 C58 H58 119.5
C57 C58 H58 119.5
C58 C59 C60 120.3(12)
C58 C59 H59 119.8
C60 C59 H59 119.8
C55 C60 C59 118.0(10)
C55 C60 C64 119.2(9)
C59 C60 C64 122.4(10)
C56 C61 C63 108.8(10)
C56 C61 C62 113.2(10)
C63 C61 C62 112.4(12)
C56 C61 H61 107.4
C63 C61 H61 107.4
C62 C61 H61 107.4
C61 C62 H62A 109.5
C61 C62 H62B 109.5
H62A C62 H62B 109.5
C61 C62 H62C 109.5
H62A C62 H62C 109.5
H62B C62 H62C 109.5
C61 C63 H63A 109.5
C61 C63 H63B 109.5
H63A C63 H63B 109.5
C61 C63 H63C 109.5
H63A C63 H63C 109.5
H63B C63 H63C 109.5
C65 C64 C66 110.2(10)
C65 C64 C60 110.7(10)
C66 C64 C60 114.1(11)
C65 C64 H64 107.1
C66 C64 H64 107.1
C60 C64 H64 107.1
C64 C65 H65A 109.5
C64 C65 H65B 109.5
H65A C65 H65B 109.5
C64 C65 H65C 109.5
H65A C65 H65C 109.5
H65B C65 H65C 109.5
C64 C66 H66A 109.5
C64 C66 H66B 109.5
H66A C66 H66B 109.5
C64 C66 H66C 109.5
H66A C66 H66C 109.5
H66B C66 H66C 109.5
C68 C67 C72 123.7(9)
C68 C67 O13 117.5(8)
C72 C67 O13 118.6(9)
C69 C68 C67 118.3(10)
C69 C68 C73 119.0(10)
C67 C68 C73 122.7(8)
C70 C69 C68 118.8(12)
C70 C69 H69 120.6
C68 C69 H69 120.6
C71 C70 C69 122.2(13)
C71 C70 H70 118.9
C69 C70 H70 118.9
C70 C71 C72 120.5(12)
C70 C71 H71 119.7
C72 C71 H71 119.7
C67 C72 C71 116.2(11)
C67 C72 C76 118.5(10)
C71 C72 C76 125.0(10)
C68 C73 C74 120.8(10)
C68 C73 C75 109.6(8)
C74 C73 C75 105.2(8)
C68 C73 H73 106.8
C74 C73 H73 106.8
C75 C73 H73 106.8
C73 C74 H74A 109.5
C73 C74 H74B 109.5
H74A C74 H74B 109.5
C73 C74 H74C 109.5
H74A C74 H74C 109.5
H74B C74 H74C 109.5
C73 C75 H75A 109.5
C73 C75 H75B 109.5
H75A C75 H75B 109.5
C73 C75 H75C 109.5
H75A C75 H75C 109.5
H75B C75 H75C 109.5
C72 C76 C78 108.9(10)
C72 C76 C77 112.7(11)
C78 C76 C77 105.9(12)
C72 C76 H76 109.7
C78 C76 H76 109.7
C77 C76 H76 109.7
C76 C77 H77A 109.5
C76 C77 H77B 109.5
H77A C77 H77B 109.5
C76 C77 H77C 109.5
H77A C77 H77C 109.5
H77B C77 H77C 109.5
C76 C78 H78A 109.5
C76 C78 H78B 109.5
H78A C78 H78B 109.5
C76 C78 H78C 109.5
H78A C78 H78C 109.5
H78B C78 H78C 109.5
O17 C79 C84 118.9(8)
O17 C79 C80 119.6(8)
C84 C79 C80 121.0(7)
C81 C80 C79 121.0(9)
C81 C80 C85 119.9(9)
C79 C80 C85 119.1(8)
C80 C81 C82 117.4(9)
C80 C81 H81 121.3
C82 C81 H81 121.3
C83 C82 C81 121.0(9)
C83 C82 H82 119.5
C81 C82 H82 119.5
C82 C83 C84 123.6(9)
C82 C83 H83 118.2
C84 C83 H83 118.2
C79 C84 C83 115.8(8)
C79 C84 C88 120.9(8)
C83 C84 C88 123.2(8)
C86 C85 C87 111.9(14)
C86 C85 C80 113.7(10)
C87 C85 C80 109.5(10)
C86 C85 H85 107.1
C87 C85 H85 107.1
C80 C85 H85 107.1
C85 C86 H86A 109.5
C85 C86 H86B 109.5
H86A C86 H86B 109.5
C85 C86 H86C 109.5
H86A C86 H86C 109.5
H86B C86 H86C 109.5
C85 C87 H87A 109.5
C85 C87 H87B 109.5
H87A C87 H87B 109.5
C85 C87 H87C 109.5
H87A C87 H87C 109.5
H87B C87 H87C 109.5
C84 C88 C89 114.8(8)
C84 C88 C90 108.6(8)
C89 C88 C90 110.9(10)
C84 C88 H88 107.4
C89 C88 H88 107.4
C90 C88 H88 107.4
C88 C89 H89A 109.5
C88 C89 H89B 109.5
H89A C89 H89B 109.5
C88 C89 H89C 109.5
H89A C89 H89C 109.5
H89B C89 H89C 109.5
C88 C90 H90A 109.5
C88 C90 H90B 109.5
H90A C90 H90B 109.5
C88 C90 H90C 109.5
H90A C90 H90C 109.5
H90B C90 H90C 109.5
C96 C91 O21 119.0(8)
C96 C91 C92 122.7(8)
O21 C91 C92 118.2(7)
C93 C92 C91 116.4(9)
C93 C92 C97 120.5(9)
C91 C92 C97 123.0(8)
C94 C93 C92 123.4(11)
C94 C93 H93 118.3
C92 C93 H93 118.3
C93 C94 C95 119.3(10)
C93 C94 H94 120.4
C95 C94 H94 120.4
C94 C95 C96 122.0(10)
C94 C95 H95 119.0
C96 C95 H95 119.0
C91 C96 C95 116.3(10)
C91 C96 C100 120.0(9)
C95 C96 C100 123.6(9)
C92 C97 C99 115.8(9)
C92 C97 C98 112.8(8)
C99 C97 C98 111.0(9)
C92 C97 H97 105.4
C99 C97 H97 105.4
C98 C97 H97 105.4
C97 C98 H98A 109.5
C97 C98 H98B 109.5
H98A C98 H98B 109.5
C97 C98 H98C 109.5
H98A C98 H98C 109.5
H98B C98 H98C 109.5
C97 C99 H99A 109.5
C97 C99 H99B 109.5
H99A C99 H99B 109.5
C97 C99 H99C 109.5
H99A C99 H99C 109.5
H99B C99 H99C 109.5
C101 C100 C102 105.5(10)
C101 C100 C96 116.3(10)
C102 C100 C96 114.0(10)
C101 C100 H100 106.8
C102 C100 H100 106.8
C96 C100 H100 106.8
C100 C101 H10K 109.5
C100 C101 H10L 109.5
H10K C101 H10L 109.5
C100 C101 H10M 109.5
H10K C101 H10M 109.5
H10L C101 H10M 109.5
C100 C102 H10N 109.5
C100 C102 H10O 109.5
H10N C102 H10O 109.5
C100 C102 H10P 109.5
H10N C102 H10P 109.5
H10O C102 H10P 109.5

loop_
_geom_bond_atom_site_label_1
_geom_bond_atom_site_label_2
_geom_bond_distance
Sn1 O10 2.054(6)
Sn1 O18 2.057(5)
Sn1 O1 2.092(5)
Sn1 O2 2.116(6)
Sn1 O6 2.116(5)
Sn1 C1 2.137(4)
Sn2 O14 2.051(5)
Sn2 O22 2.081(5)
Sn2 O2 2.086(5)
Sn2 O1 2.105(5)
Sn2 O7 2.115(5)
Sn2 C7 2.123(4)
Sn3 O19 2.066(5)
Sn3 O1 2.071(5)
Sn3 O11 2.077(5)
Sn3 O15 2.097(6)
Sn3 O23 2.113(5)
Sn3 C13 2.136(4)
Sn4 O8 2.016(7)
Sn4 C25 2.077(6)
Sn4 C19 2.095(5)
Sn4 O12 2.097(6)
Sn4 Cl1 2.549(3)
Sn5 O16 2.065(5)
Sn5 O20 2.091(5)
Sn5 C37 2.111(6)
Sn5 C31 2.112(4)
Sn5 O4 2.326(7)
Sn5 O3 2.328(7)
Sn5 H4B 2.2124(6)
P1 O7 1.496(6)
P1 O6 1.498(6)
P1 O8 1.519(6)
P1 O5 1.598(5)
P2 O12 1.500(6)
P2 O10 1.513(6)
P2 O11 1.514(6)
P2 O9 1.589(6)
P3 O15 1.507(6)
P3 O14 1.508(5)
P3 O16 1.515(6)
P3 O13 1.597(5)
P4 O20 1.506(6)
P4 O19 1.518(6)
P4 O18 1.530(6)
P4 O17 1.577(6)
P5 O23 1.481(6)
P5 O22 1.508(6)
P5 O24 1.553(6)
P5 O21 1.572(5)
O2 C103 1.63(2)
O3 C105 1.395(16)
O3 H3A 0.862(7)
O4 H4A 0.873(7)
O4 H4B 0.862(6)
O5 C43 1.407(9)
O9 C55 1.412(10)
O13 C67 1.393(9)
O17 C79 1.377(10)
O21 C91 1.390(9)
O24 H24A 0.8400
C1 C2 1.3900
C1 C6 1.3900
C2 C3 1.3900
C2 H2 0.9500
C3 C4 1.3900
C3 H3 0.9500
C4 C5 1.3900
C4 H4 0.9500
C5 C6 1.3900
C5 H5 0.9500
C6 H6 0.9500
C7 C8 1.3900
C7 C12 1.3900
C8 C9 1.3900
C8 H8 0.9500
C9 C10 1.3900
C9 H9 0.9500
C10 C11 1.3900
C10 H10 0.9500
C11 C12 1.3900
C11 H11 0.9500
C12 H12 0.9500
C13 C14 1.3900
C13 C18 1.3900
C14 C15 1.3900
C14 H14 0.9500
C15 C16 1.3900
C15 H15 0.9500
C16 C17 1.3900
C16 H16 0.9500
C17 C18 1.3900
C17 H17 0.9500
C18 H18 0.9500
C19 C20 1.3900
C19 C24 1.3900
C20 C21 1.3900
C20 H20 0.9500
C21 C22 1.3900
C21 H21 0.9500
C22 C23 1.3900
C22 H22 0.9500
C23 C24 1.3900
C23 H23 0.9500
C24 H24 0.9500
C25 C26 1.3900
C25 C30 1.3900
C26 C27 1.3900
C26 H26 0.9500
C27 C28 1.3900
C27 H27 0.9500
C28 C29 1.3900
C28 H28 0.9500
C29 C30 1.3900
C29 H29 0.9500
C30 H30 0.9500
C31 C32 1.3900
C31 C36 1.3900
C32 C33 1.3900
C32 H32 0.9500
C33 C34 1.3900
C33 H33 0.9500
C34 C35 1.3900
C34 H34 0.9500
C35 C36 1.3900
C35 H35 0.9500
C36 H36 0.9500
C37 C38 1.3900
C37 C42 1.3900
C38 C39 1.3900
C38 H38 0.9500
C39 C40 1.3900
C39 H39 0.9500
C40 C41 1.3900
C40 H40 0.9500
C41 C42 1.3900
C41 H41 0.9500
C42 H42 0.9500
C43 C44 1.393(12)
C43 C48 1.410(12)
C103 C104 1.545(19)
C103 H10A 0.9900
C103 H10B 0.9900
C44 C45 1.355(13)
C44 C49 1.553(14)
C104 H10C 0.9800
C104 H10D 0.9800
C104 H10E 0.9800
C105 C106 1.423(14)
C105 H10F 0.9900
C105 H10G 0.9900
C45 C46 1.373(15)
C45 H45 0.9500
C46 C47 1.421(14)
C46 H46 0.9500
C106 H10H 0.9800
C106 H10I 0.9800
C106 H10J 0.9800
C47 C48 1.363(12)
C47 H47 0.9500
C48 C52 1.476(11)
C49 C51 1.518(15)
C49 C50 1.533(15)
C49 H49 1.0000
C50 H50A 0.9800
C50 H50B 0.9800
C50 H50C 0.9800
C51 H51A 0.9800
C51 H51B 0.9800
C51 H51C 0.9800
C52 C53 1.490(13)
C52 C54 1.528(13)
C52 H52 1.0000
C53 H53A 0.9800
C53 H53B 0.9800
C53 H53C 0.9800
C54 H54A 0.9800
C54 H54B 0.9800
C54 H54C 0.9800
C55 C60 1.371(14)
C55 C56 1.409(13)
C56 C57 1.384(15)
C56 C61 1.481(14)
C57 C58 1.405(18)
C57 H57 0.9500
C58 C59 1.381(17)
C58 H58 0.9500
C59 C60 1.397(15)
C59 H59 0.9500
C60 C64 1.557(15)
C61 C63 1.570(16)
C61 C62 1.594(16)
C61 H61 1.0000
C62 H62A 0.9800
C62 H62B 0.9800
C62 H62C 0.9800
C63 H63A 0.9800
C63 H63B 0.9800
C63 H63C 0.9800
C64 C65 1.506(16)
C64 C66 1.540(16)
C64 H64 1.0000
C65 H65A 0.9800
C65 H65B 0.9800
C65 H65C 0.9800
C66 H66A 0.9800
C66 H66B 0.9800
C66 H66C 0.9800
C67 C68 1.382(13)
C67 C72 1.389(12)
C68 C69 1.382(13)
C68 C73 1.478(14)
C69 C70 1.378(19)
C69 H69 0.9500
C70 C71 1.370(19)
C70 H70 0.9500
C71 C72 1.392(15)
C71 H71 0.9500
C72 C76 1.476(16)
C73 C74 1.552(13)
C73 C75 1.595(13)
C73 H73 1.0000
C74 H74A 0.9800
C74 H74B 0.9800
C74 H74C 0.9800
C75 H75A 0.9800
C75 H75B 0.9800
C75 H75C 0.9800
C76 C78 1.493(17)
C76 C77 1.590(17)
C76 H76 1.0000
C77 H77A 0.9800
C77 H77B 0.9800
C77 H77C 0.9800
C78 H78A 0.9800
C78 H78B 0.9800
C78 H78C 0.9800
C79 C84 1.394(12)
C79 C80 1.416(12)
C80 C81 1.389(13)
C80 C85 1.539(13)
C81 C82 1.395(14)
C81 H81 0.9500
C82 C83 1.358(14)
C82 H82 0.9500
C83 C84 1.398(12)
C83 H83 0.9500
C84 C88 1.505(12)
C85 C86 1.440(16)
C85 C87 1.510(19)
C85 H85 1.0000
C86 H86A 0.9800
C86 H86B 0.9800
C86 H86C 0.9800
C87 H87A 0.9800
C87 H87B 0.9800
C87 H87C 0.9800
C88 C89 1.517(13)
C88 C90 1.556(14)
C88 H88 1.0000
C89 H89A 0.9800
C89 H89B 0.9800
C89 H89C 0.9800
C90 H90A 0.9800
C90 H90B 0.9800
C90 H90C 0.9800
C91 C96 1.387(12)
C91 C92 1.403(12)
C92 C93 1.400(13)
C92 C97 1.499(13)
C93 C94 1.338(15)
C93 H93 0.9500
C94 C95 1.368(16)
C94 H94 0.9500
C95 C96 1.424(15)
C95 H95 0.9500
C96 C100 1.506(14)
C97 C99 1.505(14)
C97 C98 1.538(14)
C97 H97 1.0000
C98 H98A 0.9800
C98 H98B 0.9800
C98 H98C 0.9800
C99 H99A 0.9800
C99 H99B 0.9800
C99 H99C 0.9800
C100 C101 1.469(15)
C100 C102 1.482(17)
C100 H100 1.0000
C101 H10K 0.9800
C101 H10L 0.9800
C101 H10M 0.9800
C102 H10N 0.9800
C102 H10O 0.9800
C102 H10P 0.9800

loop_
_geom_torsion_atom_site_label_1
_geom_torsion_atom_site_label_2
_geom_torsion_atom_site_label_3
_geom_torsion_atom_site_label_4
_geom_torsion
O19 Sn3 O1 Sn1 -34.6(3)
O11 Sn3 O1 Sn1 55.5(3)
O15 Sn3 O1 Sn1 -126.2(3)
O23 Sn3 O1 Sn1 143.9(3)
C13 Sn3 O1 Sn1 163(6)
O19 Sn3 O1 Sn2 123.2(3)
O11 Sn3 O1 Sn2 -146.8(3)
O15 Sn3 O1 Sn2 31.5(3)
O23 Sn3 O1 Sn2 -58.4(3)
C13 Sn3 O1 Sn2 -39(6)
O10 Sn1 O1 Sn3 -36.5(3)
O18 Sn1 O1 Sn3 57.5(3)
O2 Sn1 O1 Sn3 150.0(3)
O6 Sn1 O1 Sn3 -122.6(3)
C1 Sn1 O1 Sn3 172.2(16)
O10 Sn1 O1 Sn2 161.8(2)
O18 Sn1 O1 Sn2 -104.2(2)
O2 Sn1 O1 Sn2 -11.7(2)
O6 Sn1 O1 Sn2 75.7(2)
C1 Sn1 O1 Sn2 10.5(19)
O14 Sn2 O1 Sn3 -55.8(3)
O22 Sn2 O1 Sn3 34.9(3)
O2 Sn2 O1 Sn3 -149.8(3)
O7 Sn2 O1 Sn3 120.0(3)
C7 Sn2 O1 Sn3 -170.8(15)
O14 Sn2 O1 Sn1 105.9(2)
O22 Sn2 O1 Sn1 -163.5(2)
O2 Sn2 O1 Sn1 11.8(2)
O7 Sn2 O1 Sn1 -78.4(2)
C7 Sn2 O1 Sn1 -9.2(17)
O14 Sn2 O2 C103 51.4(12)
O22 Sn2 O2 C103 158.1(13)
O1 Sn2 O2 C103 140.6(12)
O7 Sn2 O2 C103 -133.4(12)
C7 Sn2 O2 C103 -42.4(12)
O14 Sn2 O2 Sn1 -100.9(2)
O22 Sn2 O2 Sn1 5.8(9)
O1 Sn2 O2 Sn1 -11.7(2)
O7 Sn2 O2 Sn1 74.4(3)
C7 Sn2 O2 Sn1 165.4(3)
O10 Sn1 O2 C103 -160.5(15)
O18 Sn1 O2 C103 -49.0(14)
O1 Sn1 O2 C103 -137.0(14)
O6 Sn1 O2 C103 135.5(14)
C1 Sn1 O2 C103 45.8(14)
O10 Sn1 O2 Sn2 -11.8(9)
O18 Sn1 O2 Sn2 99.8(3)
O1 Sn1 O2 Sn2 11.8(2)
O6 Sn1 O2 Sn2 -75.7(3)
C1 Sn1 O2 Sn2 -165.4(3)
O16 Sn5 O3 C105 -148(2)
O20 Sn5 O3 C105 38.5(12)
C37 Sn5 O3 C105 131.2(13)
C31 Sn5 O3 C105 -55.6(12)
O4 Sn5 O3 C105 -143.6(12)
O7 P1 O5 C43 -22.2(6)
O6 P1 O5 C43 102.6(6)
O8 P1 O5 C43 -138.5(6)
O7 P1 O6 Sn1 -30.0(5)
O8 P1 O6 Sn1 93.1(5)
O5 P1 O6 Sn1 -151.4(4)
O10 Sn1 O6 P1 -109.9(4)
O18 Sn1 O6 P1 -18(3)
O1 Sn1 O6 P1 -19.4(4)
O2 Sn1 O6 P1 55.3(4)
C1 Sn1 O6 P1 153.8(5)
O6 P1 O7 Sn2 25.5(5)
O8 P1 O7 Sn2 -98.9(4)
O5 P1 O7 Sn2 146.7(4)
O14 Sn2 O7 P1 74(2)
O22 Sn2 O7 P1 116.3(4)
O2 Sn2 O7 P1 -49.0(4)
O1 Sn2 O7 P1 26.0(4)
C7 Sn2 O7 P1 -146.4(4)
O7 P1 O8 Sn4 179.1(4)
O6 P1 O8 Sn4 52.7(5)
O5 P1 O8 Sn4 -64.5(5)
C25 Sn4 O8 P1 -173.2(4)
C19 Sn4 O8 P1 5.6(6)
O12 Sn4 O8 P1 -81.3(4)
Cl1 Sn4 O8 P1 94.3(4)
O12 P2 O9 C55 -15.4(7)
O10 P2 O9 C55 105.5(7)
O11 P2 O9 C55 -136.0(7)
O12 P2 O10 Sn1 -77.2(5)
O11 P2 O10 Sn1 51.3(6)
O9 P2 O10 Sn1 165.6(4)
O18 Sn1 O10 P2 -116.0(5)
O1 Sn1 O10 P2 -27.4(5)
O2 Sn1 O10 P2 -4.8(11)
O6 Sn1 O10 P2 59.2(5)
C1 Sn1 O10 P2 149.0(5)
O12 P2 O11 Sn3 118.3(5)
O10 P2 O11 Sn3 -10.3(6)
O9 P2 O11 Sn3 -124.7(5)
O19 Sn3 O11 P2 57.0(5)
O1 Sn3 O11 P2 -32.0(5)
O15 Sn3 O11 P2 -65(4)
O23 Sn3 O11 P2 -118.3(5)
C13 Sn3 O11 P2 150.1(5)
O10 P2 O12 Sn4 84.4(9)
O11 P2 O12 Sn4 -43.6(9)
O9 P2 O12 Sn4 -159.5(8)
O8 Sn4 O12 P2 -17.2(8)
C25 Sn4 O12 P2 85.3(9)
C19 Sn4 O12 P2 -135.5(9)
Cl1 Sn4 O12 P2 -51.8(18)
O15 P3 O13 C67 -122.5(6)
O14 P3 O13 C67 118.3(6)
O16 P3 O13 C67 -0.6(7)
O15 P3 O14 Sn2 -6.2(5)
O16 P3 O14 Sn2 -136.1(4)
O13 P3 O14 Sn2 109.0(4)
O22 Sn2 O14 P3 -46.1(4)
O2 Sn2 O14 P3 118.8(4)
O1 Sn2 O14 P3 43.9(4)
O7 Sn2 O14 P3 -4(3)
C7 Sn2 O14 P3 -143.5(4)
O14 P3 O15 Sn3 -45.1(6)
O16 P3 O15 Sn3 83.2(6)
O13 P3 O15 Sn3 -161.2(5)
O19 Sn3 O15 P3 -58.9(6)
O1 Sn3 O15 P3 30.1(5)
O11 Sn3 O15 P3 63(4)
O23 Sn3 O15 P3 116.4(6)
C13 Sn3 O15 P3 -152.0(6)
O15 P3 O16 Sn5 -43.0(14)
O14 P3 O16 Sn5 85.4(13)
O13 P3 O16 Sn5 -158.8(12)
O20 Sn5 O16 P3 -6.6(13)
C37 Sn5 O16 P3 -100.0(13)
C31 Sn5 O16 P3 87.9(13)
O4 Sn5 O16 P3 175.4(14)
O3 Sn5 O16 P3 180(100)
O20 P4 O17 C79 4.2(7)
O19 P4 O17 C79 126.4(6)
O18 P4 O17 C79 -116.1(7)
O20 P4 O18 Sn1 158.5(4)
O19 P4 O18 Sn1 29.9(6)
O17 P4 O18 Sn1 -84.8(5)
O10 Sn1 O18 P4 32.7(5)
O1 Sn1 O18 P4 -57.4(5)
O2 Sn1 O18 P4 -131.9(5)
O6 Sn1 O18 P4 -59(3)
C1 Sn1 O18 P4 129.4(5)
O20 P4 O19 Sn3 -108.8(6)
O18 P4 O19 Sn3 18.4(8)
O17 P4 O19 Sn3 134.5(6)
O1 Sn3 O19 P4 -14.2(6)
O11 Sn3 O19 P4 -103.2(6)
O15 Sn3 O19 P4 74.2(6)
O23 Sn3 O19 P4 -33(3)
C13 Sn3 O19 P4 165.1(6)
O19 P4 O20 Sn5 55.4(7)
O18 P4 O20 Sn5 -70.7(7)
O17 P4 O20 Sn5 171.7(5)
O16 Sn5 O20 P4 -3.5(6)
C37 Sn5 O20 P4 93.0(6)
C31 Sn5 O20 P4 -97.7(6)
O4 Sn5 O20 P4 24(4)
O3 Sn5 O20 P4 175.8(6)
O23 P5 O21 C91 122.4(7)
O22 P5 O21 C91 -114.6(7)
O24 P5 O21 C91 4.1(7)
O23 P5 O22 Sn2 -47.4(5)
O24 P5 O22 Sn2 78.0(5)
O21 P5 O22 Sn2 -168.0(4)
O14 Sn2 O22 P5 120.1(4)
O2 Sn2 O22 P5 13.0(11)
O1 Sn2 O22 P5 29.9(4)
O7 Sn2 O22 P5 -56.1(4)
C7 Sn2 O22 P5 -146.5(4)
O22 P5 O23 Sn3 -3.0(6)
O24 P5 O23 Sn3 -129.4(4)
O21 P5 O23 Sn3 115.4(4)
O19 Sn3 O23 P5 63(3)
O1 Sn3 O23 P5 44.9(4)
O11 Sn3 O23 P5 134.0(5)
O15 Sn3 O23 P5 -43.5(4)
C13 Sn3 O23 P5 -134.4(5)
O10 Sn1 C1 C2 -49.7(4)
O18 Sn1 C1 C2 -144.3(4)
O1 Sn1 C1 C2 101.4(18)
O2 Sn1 C1 C2 123.0(4)
O6 Sn1 C1 C2 36.4(4)
O10 Sn1 C1 C6 134.2(4)
O18 Sn1 C1 C6 39.7(4)
O1 Sn1 C1 C6 -74.7(19)
O2 Sn1 C1 C6 -53.0(4)
O6 Sn1 C1 C6 -139.6(4)
C6 C1 C2 C3 0.0
Sn1 C1 C2 C3 -176.1(4)
C1 C2 C3 C4 0.0
C2 C3 C4 C5 0.0
C3 C4 C5 C6 0.0
C4 C5 C6 C1 0.0
C2 C1 C6 C5 0.0
Sn1 C1 C6 C5 176.0(5)
O14 Sn2 C7 C8 37.7(4)
O22 Sn2 C7 C8 -53.4(5)
O2 Sn2 C7 C8 132.1(4)
O1 Sn2 C7 C8 152.5(15)
O7 Sn2 C7 C8 -138.6(4)
O14 Sn2 C7 C12 -139.9(5)
O22 Sn2 C7 C12 129.0(4)
O2 Sn2 C7 C12 -45.5(5)
O1 Sn2 C7 C12 -25.1(18)
O7 Sn2 C7 C12 43.8(5)
C12 C7 C8 C9 0.0
Sn2 C7 C8 C9 -177.6(5)
C7 C8 C9 C10 0.0
C8 C9 C10 C11 0.0
C9 C10 C11 C12 0.0
C10 C11 C12 C7 0.0
C8 C7 C12 C11 0.0
Sn2 C7 C12 C11 177.6(5)
O19 Sn3 C13 C14 -123.9(4)
O1 Sn3 C13 C14 38(6)
O11 Sn3 C13 C14 145.9(4)
O15 Sn3 C13 C14 -32.2(4)
O23 Sn3 C13 C14 57.6(4)
O19 Sn3 C13 C18 55.7(4)
O1 Sn3 C13 C18 -142(6)
O11 Sn3 C13 C18 -34.5(4)
O15 Sn3 C13 C18 147.3(4)
O23 Sn3 C13 C18 -122.8(4)
C18 C13 C14 C15 0.0
Sn3 C13 C14 C15 179.6(4)
C13 C14 C15 C16 0.0
C14 C15 C16 C17 0.0
C15 C16 C17 C18 0.0
C16 C17 C18 C13 0.0
C14 C13 C18 C17 0.0
Sn3 C13 C18 C17 -179.6(4)
O8 Sn4 C19 C20 44.5(5)
C25 Sn4 C19 C20 -137.2(5)
O12 Sn4 C19 C20 132.0(5)
Cl1 Sn4 C19 C20 -40.2(4)
O8 Sn4 C19 C24 -135.2(4)
C25 Sn4 C19 C24 43.1(7)
O12 Sn4 C19 C24 -47.7(4)
Cl1 Sn4 C19 C24 140.1(4)
C24 C19 C20 C21 0.0
Sn4 C19 C20 C21 -179.7(6)
C19 C20 C21 C22 0.0
C20 C21 C22 C23 0.0
C21 C22 C23 C24 0.0
C22 C23 C24 C19 0.0
C20 C19 C24 C23 0.0
Sn4 C19 C24 C23 179.7(5)
O8 Sn4 C25 C26 -133.9(5)
C19 Sn4 C25 C26 47.7(7)
O12 Sn4 C25 C26 136.9(5)
Cl1 Sn4 C25 C26 -48.5(5)
O8 Sn4 C25 C30 45.7(5)
C19 Sn4 C25 C30 -132.7(5)
O12 Sn4 C25 C30 -43.5(5)
Cl1 Sn4 C25 C30 131.1(5)
C30 C25 C26 C27 0.0
Sn4 C25 C26 C27 179.6(7)
C25 C26 C27 C28 0.0
C26 C27 C28 C29 0.0
C27 C28 C29 C30 0.0
C28 C29 C30 C25 0.0
C26 C25 C30 C29 0.0
Sn4 C25 C30 C29 -179.6(7)
O16 Sn5 C31 C32 126.1(4)
O20 Sn5 C31 C32 -138.0(4)
C37 Sn5 C31 C32 -15.2(16)
O4 Sn5 C31 C32 45.7(4)
O3 Sn5 C31 C32 -47.2(4)
O16 Sn5 C31 C36 -55.9(4)
O20 Sn5 C31 C36 39.9(4)
C37 Sn5 C31 C36 162.7(14)
O4 Sn5 C31 C36 -136.3(4)
O3 Sn5 C31 C36 130.7(4)
C36 C31 C32 C33 0.0
Sn5 C31 C32 C33 177.9(4)
C31 C32 C33 C34 0.0
C32 C33 C34 C35 0.0
C33 C34 C35 C36 0.0
C34 C35 C36 C31 0.0
C32 C31 C36 C35 0.0
Sn5 C31 C36 C35 -178.0(4)
O16 Sn5 C37 C38 139.5(6)
O20 Sn5 C37 C38 43.6(6)
C31 Sn5 C37 C38 -79.3(16)
O4 Sn5 C37 C38 -140.5(6)
O3 Sn5 C37 C38 -47.1(6)
O16 Sn5 C37 C42 -36.7(7)
O20 Sn5 C37 C42 -132.6(7)
C31 Sn5 C37 C42 104.5(15)
O4 Sn5 C37 C42 43.3(7)
O3 Sn5 C37 C42 136.7(7)
C42 C37 C38 C39 0.0
Sn5 C37 C38 C39 -176.2(7)
C37 C38 C39 C40 0.0
C38 C39 C40 C41 0.0
C39 C40 C41 C42 0.0
C40 C41 C42 C37 0.0
C38 C37 C42 C41 0.0
Sn5 C37 C42 C41 176.2(7)
P1 O5 C43 C44 -98.1(8)
P1 O5 C43 C48 87.1(8)
Sn2 O2 C103 C104 -74(4)
Sn1 O2 C103 C104 70(4)
O5 C43 C44 C45 -177.5(8)
C48 C43 C44 C45 -3.1(13)
O5 C43 C44 C49 3.4(12)
C48 C43 C44 C49 177.7(8)
Sn5 O3 C105 C106 169.8(19)
C43 C44 C45 C46 1.8(14)
C49 C44 C45 C46 -179.1(9)
C44 C45 C46 C47 -0.6(16)
C45 C46 C47 C48 0.5(15)
C46 C47 C48 C43 -1.7(13)
C46 C47 C48 C52 178.5(9)
C44 C43 C48 C47 3.0(13)
O5 C43 C48 C47 177.4(7)
C44 C43 C48 C52 -177.1(8)
O5 C43 C48 C52 -2.7(12)
C45 C44 C49 C51 -47.6(12)
C43 C44 C49 C51 131.5(10)
C45 C44 C49 C50 77.3(13)
C43 C44 C49 C50 -103.6(12)
C47 C48 C52 C53 58.5(11)
C43 C48 C52 C53 -121.4(10)
C47 C48 C52 C54 -68.1(11)
C43 C48 C52 C54 112.0(10)
P2 O9 C55 C60 88.3(10)
P2 O9 C55 C56 -92.5(10)
C60 C55 C56 C57 -1.4(16)
O9 C55 C56 C57 179.4(9)
C60 C55 C56 C61 173.8(10)
O9 C55 C56 C61 -5.4(14)
C55 C56 C57 C58 1.9(17)
C61 C56 C57 C58 -173.3(11)
C56 C57 C58 C59 -0.9(19)
C57 C58 C59 C60 -0.7(19)
C56 C55 C60 C59 -0.1(16)
O9 C55 C60 C59 179.1(9)
C56 C55 C60 C64 -172.7(10)
O9 C55 C60 C64 6.5(15)
C58 C59 C60 C55 1.1(17)
C58 C59 C60 C64 173.5(11)
C57 C56 C61 C63 88.7(13)
C55 C56 C61 C63 -86.3(13)
C57 C56 C61 C62 -37.0(17)
C55 C56 C61 C62 148.0(12)
C55 C60 C64 C65 70.6(12)
C59 C60 C64 C65 -101.6(13)
C55 C60 C64 C66 -164.3(10)
C59 C60 C64 C66 23.5(16)
P3 O13 C67 C68 89.7(8)
P3 O13 C67 C72 -95.1(9)
C72 C67 C68 C69 7.3(14)
O13 C67 C68 C69 -177.8(8)
C72 C67 C68 C73 -171.8(9)
O13 C67 C68 C73 3.1(12)
C67 C68 C69 C70 -3.6(14)
C73 C68 C69 C70 175.6(10)
C68 C69 C70 C71 -0.4(17)
C69 C70 C71 C72 1.0(18)
C68 C67 C72 C71 -6.6(14)
O13 C67 C72 C71 178.6(8)
C68 C67 C72 C76 167.6(10)
O13 C67 C72 C76 -7.2(13)
C70 C71 C72 C67 2.3(15)
C70 C71 C72 C76 -171.5(11)
C69 C68 C73 C74 8.5(13)
C67 C68 C73 C74 -172.4(8)
C69 C68 C73 C75 -114.0(9)
C67 C68 C73 C75 65.2(10)
C67 C72 C76 C78 -83.1(13)
C71 C72 C76 C78 90.5(13)
C67 C72 C76 C77 159.7(11)
C71 C72 C76 C77 -26.8(17)
P4 O17 C79 C84 -92.7(9)
P4 O17 C79 C80 95.1(9)
O17 C79 C80 C81 175.2(9)
C84 C79 C80 C81 3.1(14)
O17 C79 C80 C85 -4.9(13)
C84 C79 C80 C85 -177.0(9)
C79 C80 C81 C82 -0.5(15)
C85 C80 C81 C82 179.6(10)
C80 C81 C82 C83 -0.6(16)
C81 C82 C83 C84 -1.0(16)
O17 C79 C84 C83 -176.5(8)
C80 C79 C84 C83 -4.5(13)
O17 C79 C84 C88 4.6(13)
C80 C79 C84 C88 176.7(9)
C82 C83 C84 C79 3.5(14)
C82 C83 C84 C88 -177.7(9)
C81 C80 C85 C86 29.3(18)
C79 C80 C85 C86 -150.6(14)
C81 C80 C85 C87 -96.7(13)
C79 C80 C85 C87 83.4(13)
C79 C84 C88 C89 159.9(9)
C83 C84 C88 C89 -18.9(14)
C79 C84 C88 C90 -75.3(11)
C83 C84 C88 C90 106.0(10)
P5 O21 C91 C96 -99.5(9)
P5 O21 C91 C92 83.9(9)
C96 C91 C92 C93 -0.9(14)
O21 C91 C92 C93 175.6(8)
C96 C91 C92 C97 -178.2(9)
O21 C91 C92 C97 -1.7(13)
C91 C92 C93 C94 0.5(16)
C97 C92 C93 C94 177.9(11)
C92 C93 C94 C95 -0.3(18)
C93 C94 C95 C96 0.4(18)
O21 C91 C96 C95 -175.5(8)
C92 C91 C96 C95 0.9(13)
O21 C91 C96 C100 0.2(13)
C92 C91 C96 C100 176.7(9)
C94 C95 C96 C91 -0.7(15)
C94 C95 C96 C100 -176.3(10)
C93 C92 C97 C99 22.8(14)
C91 C92 C97 C99 -160.0(9)
C93 C92 C97 C98 -106.5(11)
C91 C92 C97 C98 70.7(12)
C91 C96 C100 C101 158.5(9)
C95 C96 C100 C101 -26.1(15)
C91 C96 C100 C102 -78.5(12)
C95 C96 C100 C102 97.0(13)
